data_7250254
loop_
_publ_author_name
'Matsuda, Yumi'
'Asai, Rentaro'
'Moriguchi, Jumpei'
'Akutagawa, Tomoyuki'
'Masuya-Suzuki, Atsuko'
'Tsunashima, Ryo'

_publ_section_title
;
 Synthesis, crystallographic study and solid-state properties of
 metal-free perovskites with P-atom containing A-site cations
;
_journal_issue 18
_journal_name_full CrystEngComm
_journal_page_first 2824
_journal_page_last 2829
_journal_paper_doi 10.1039/D5CE00177C
_journal_volume 27
_journal_year 2025
_chemical_formula_moiety '3(I), C6 H14 N3 P, H4 N'
_chemical_formula_sum 'C6 H18 I3 N4 P'
_chemical_formula_weight 557.91
_space_group_crystal_system orthorhombic
_space_group_IT_number 64
_space_group_name_Hall '-C 2ac 2'
_space_group_name_H-M_alt 'C m c e'
_atom_sites_solution_hydrogens difmap
_atom_sites_solution_primary iterative
_audit_creation_date 2025-01-08
_audit_creation_method
;
Olex2 1.5
(compiled 2024.02.16 svn.r378c4104 for OlexSys, GUI svn.r6928)
;
_audit_update_record
;
2025-02-17 deposited with the CCDC.	2025-04-07 downloaded from the CCDC.
;
_cell_angle_alpha 90
_cell_angle_beta 90
_cell_angle_gamma 90
_cell_formula_units_Z 8
_cell_length_a 14.1583(4)
_cell_length_b 14.4657(4)
_cell_length_c 14.2413(3)
_cell_measurement_reflns_used 6138
_cell_measurement_temperature 298
_cell_measurement_theta_max 30.6570
_cell_measurement_theta_min 2.4720
_cell_volume 2916.76(13)
_computing_cell_refinement 'CrysAlisPro 1.171.42.49 (Rigaku OD, 2022)'
_computing_data_collection 'CrysAlisPro 1.171.42.49 (Rigaku OD, 2022)'
_computing_data_reduction 'CrysAlisPro 1.171.42.49 (Rigaku OD, 2022)'
_computing_molecular_graphics 'Olex2 1.5 (Dolomanov et al., 2009)'
_computing_publication_material 'Olex2 1.5 (Dolomanov et al., 2009)'
_computing_structure_refinement 'SHELXL 2018/3 (Sheldrick, 2015)'
_computing_structure_solution 'olex2.solve 1.5 (Bourhis et al., 2015)'
_diffrn_ambient_environment air
_diffrn_ambient_temperature 298
_diffrn_detector 'Hybrid Pixel Array Detector'
_diffrn_detector_area_resol_mean 10.0000
_diffrn_detector_type HyPix
_diffrn_measured_fraction_theta_full 0.995
_diffrn_measured_fraction_theta_max 0.990
_diffrn_measurement_details
;
List of Runs (angles in degrees, time in seconds):

  # Type    Start    End  Width  t~exp~   \w     \q     \k     \f   Frames
#--------------------------------------------------------------------------
  1  \w    -78.00 -23.00   0.25    0.25    --   -5.68 -62.00 134.00  220
  2  \w    -14.00  21.00   0.25    0.25    --    6.15 -97.00  39.00  140
  3  \w    -17.00  40.00   0.25    0.25    --    6.15 -99.00-120.00  228
;
_diffrn_measurement_device 'four-circle diffractometer'
_diffrn_measurement_device_type 'XtaLAB Synergy R, DW system, HyPix'
_diffrn_measurement_method '\w scans'
_diffrn_orient_matrix_type 'CrysAlisPro convention (1999,Acta A55,543-557)'
_diffrn_orient_matrix_UB_11 -0.0024914000
_diffrn_orient_matrix_UB_12 -0.0313885000
_diffrn_orient_matrix_UB_13 -0.0381969000
_diffrn_orient_matrix_UB_21 0.0470066000
_diffrn_orient_matrix_UB_22 -0.0143646000
_diffrn_orient_matrix_UB_23 0.0091359000
_diffrn_orient_matrix_UB_31 -0.0171270000
_diffrn_orient_matrix_UB_32 -0.0348105000
_diffrn_orient_matrix_UB_33 0.0306548000
_diffrn_radiation_monochromator mirror
_diffrn_radiation_probe x-ray
_diffrn_radiation_type 'Mo K\a'
_diffrn_radiation_wavelength 0.71073
_diffrn_reflns_av_R_equivalents 0.0197
_diffrn_reflns_av_unetI/netI 0.0146
_diffrn_reflns_Laue_measured_fraction_full 0.995
_diffrn_reflns_Laue_measured_fraction_max 0.990
_diffrn_reflns_limit_h_max 17
_diffrn_reflns_limit_h_min -17
_diffrn_reflns_limit_k_max 15
_diffrn_reflns_limit_k_min -18
_diffrn_reflns_limit_l_max 17
_diffrn_reflns_limit_l_min -17
_diffrn_reflns_number 6393
_diffrn_reflns_point_group_measured_fraction_full 0.995
_diffrn_reflns_point_group_measured_fraction_max 0.990
_diffrn_reflns_theta_full 25.242
_diffrn_reflns_theta_max 26.371
_diffrn_reflns_theta_min 2.469
_diffrn_source 'Rotating-anode X-ray tube'
_diffrn_source_type 'Rigaku (Mo) X-ray Source'
_exptl_absorpt_coefficient_mu 6.516
_exptl_absorpt_correction_T_max 0.36921
_exptl_absorpt_correction_T_min 0.35719
_exptl_absorpt_correction_type sphere
_exptl_absorpt_process_details
;
CrysAlisPro 1.171.42.49 (Rigaku Oxford Diffraction, 2022)
Spherical absorption correction
using equivalent radius and absorption coefficient.
Empirical absorption correction using spherical harmonics,
implemented in SCALE3 ABSPACK scaling algorithm.
;
_exptl_crystal_colour 'clear light colourless'
_exptl_crystal_colour_lustre clear
_exptl_crystal_colour_modifier light
_exptl_crystal_colour_primary colourless
_exptl_crystal_density_diffrn 2.541
_exptl_crystal_description sphere
_exptl_crystal_F_000 2048
_exptl_crystal_size_max 0.29
_exptl_crystal_size_mid 0.25
_exptl_crystal_size_min 0.17
_exptl_crystal_size_rad 0.109
_refine_diff_density_max 0.612
_refine_diff_density_min -0.551
_refine_diff_density_rms 0.088
_refine_ls_extinction_coef 0.00064(3)
_refine_ls_extinction_expression Fc^*^=kFc[1+0.001xFc^2^\l^3^/sin(2\q)]^-1/4^
_refine_ls_extinction_method 'SHELXL-2018/3 (Sheldrick 2018)'
_refine_ls_goodness_of_fit_ref 1.136
_refine_ls_hydrogen_treatment refxyz
_refine_ls_matrix_type full
_refine_ls_number_parameters 115
_refine_ls_number_reflns 1542
_refine_ls_number_restraints 9
_refine_ls_restrained_S_all 1.142
_refine_ls_R_factor_all 0.0177
_refine_ls_R_factor_gt 0.0170
_refine_ls_shift/su_max 0.001
_refine_ls_shift/su_mean 0.000
_refine_ls_structure_factor_coef Fsqd
_refine_ls_weighting_details 'w=1/[\s^2^(Fo^2^)+(0.0216P)^2^+5.4840P] where P=(Fo^2^+2Fc^2^)/3'
_refine_ls_weighting_scheme calc
_refine_ls_wR_factor_gt 0.0436
_refine_ls_wR_factor_ref 0.0439
_reflns_Friedel_coverage 0.000
_reflns_number_gt 1499
_reflns_number_total 1542
_reflns_threshold_expression 'I > 2\s(I)'
_cod_data_source_file d5ce00177c2.cif
_cod_data_source_block p-i_298k
_cod_depositor_comments 'Adding full bibliography for 7250254--7250270.cif.'
_cod_original_sg_symbol_Hall '-C 2bc 2'
_cod_database_code 7250254
_shelx_shelxl_version_number 2018/3
_chemical_oxdiff_formula C6H18N4I3P
_chemical_oxdiff_usercomment 'solid solution 7-3'
_shelx_space_group_comment
;
The symmetry employed for this shelxl refinement is uniquely defined
by the following loop, which should always be used as a source of
symmetry information in preference to the above space-group names.
They are only intended as comments.
;
_shelx_estimated_absorpt_t_max 0.404
_shelx_estimated_absorpt_t_min 0.254
_olex2_refinement_description
;
1. Fixed Uiso
 At 1.2 times of:
  All N(H,H,H,H,H,H,H,H,H,H,H) groups
2. Restrained distances
 C1-H1B = C1-H1A
 1.09 with sigma of 0.02
 N1-H1E = N1-H1C = N1-H1D
 1.06 with sigma of 0.02
 H1A-H1B
 1.78 with sigma of 0.04
 P1-H1A = P1-H1B
 1.7 with sigma of 0.04
 H1E-H1C = H1E-H1D = H1C-H1D
 1.75 with sigma of 0.04
3. Others
 Fixed Sof: P1(0.5) C1(0.5) N2(0.5) H1A(0.5) H1B(0.5)
;
_olex2_submission_special_instructions 'No special instructions were received'
_oxdiff_exptl_absorpt_empirical_details
;
Empirical correction (ABSPACK) includes:
- Absorption correction using spherical harmonics
- Frame scaling
;
_oxdiff_exptl_absorpt_empirical_full_max 2.362
_oxdiff_exptl_absorpt_empirical_full_min 0.506

loop_
_space_group_symop_operation_xyz
'x, y, z'
'-x, -y+1/2, z+1/2'
'-x, y+1/2, -z+1/2'
'x, -y, -z'
'x+1/2, y+1/2, z'
'-x+1/2, -y+1, z+1/2'
'-x+1/2, y+1, -z+1/2'
'x+1/2, -y+1/2, -z'
'-x, -y, -z'
'x, y-1/2, -z-1/2'
'x, -y-1/2, z-1/2'
'-x, y, z'
'-x+1/2, -y+1/2, -z'
'x+1/2, y, -z-1/2'
'x+1/2, -y, z-1/2'
'-x+1/2, y+1/2, z'

loop_
_atom_site_label
_atom_site_type_symbol
_atom_site_fract_x
_atom_site_fract_y
_atom_site_fract_z
_atom_site_U_iso_or_equiv
_atom_site_adp_type
_atom_site_occupancy
_atom_site_site_symmetry_order
_atom_site_calc_flag
_atom_site_refinement_flags_posn
_atom_site_refinement_flags_adp
_atom_site_refinement_flags_occupancy
_atom_site_disorder_assembly
_atom_site_disorder_group
I001 I 0.500000 0.53844(2) 0.27372(2) 0.02879(9) Uani 1 2 d S T P . .
I002 I 0.500000 0.72886(2) 0.51941(2) 0.03097(9) Uani 1 2 d S T P . .
I003 I 0.250000 0.74494(2) 0.250000 0.03429(10) Uani 1 2 d S T P . .
P1 P 0.84295(19) 0.5688(3) 0.5713(3) 0.0265(6) Uani 0.5 1 d . . P A -1
N1 N 0.500000 0.7918(3) 0.2748(3) 0.0365(8) Uani 1 2 d DS T P . .
N3 N 0.69501(16) 0.55958(16) 0.44023(16) 0.0247(5) Uani 1 1 d . . . . .
C4 C 0.6340(3) 0.500000 0.500000 0.0280(8) Uani 1 2 d S T P . .
C2 C 0.7555(2) 0.6244(2) 0.4991(2) 0.0319(6) Uani 1 1 d . . . . .
C3 C 0.7554(2) 0.5014(2) 0.3740(2) 0.0321(6) Uani 1 1 d . . . . .
C1 C 0.8859(3) 0.4841(5) 0.4842(5) 0.0257(17) Uani 0.5 1 d D . P . .
N2 N 0.8102(5) 0.5660(8) 0.5660(9) 0.026(2) Uani 0.5 1 d . . P A 1
H4 H 0.597(2) 0.540(2) 0.540(2) 0.031 Uiso 1 1 d . U . . .
H2A H 0.712(2) 0.665(2) 0.540(2) 0.031 Uiso 1 1 d . U . . .
H2B H 0.794(2) 0.661(2) 0.451(2) 0.031 Uiso 1 1 d . U . . .
H3A H 0.792(2) 0.550(2) 0.331(2) 0.031 Uiso 1 1 d . U . . .
H3 H 0.656(2) 0.592(2) 0.408(2) 0.031 Uiso 1 1 d . U . . .
H1A H 0.923(5) 0.477(5) 0.554(3) 0.031 Uiso 0.5 1 d D U P B -2
H3B H 0.713(2) 0.467(2) 0.332(2) 0.031 Uiso 1 1 d . U . . .
H1B H 0.912(5) 0.556(2) 0.470(5) 0.031 Uiso 0.5 1 d D U P C -2
H1C H 0.5644(17) 0.764(2) 0.253(2) 0.031 Uiso 1 1 d D U . . .
H1D H 0.500000 0.8625(14) 0.258(3) 0.031 Uiso 1 2 d DS U P . .
H1E H 0.500000 0.781(3) 0.3486(13) 0.031 Uiso 1 2 d DS U P . .

loop_
_atom_site_aniso_label
_atom_site_aniso_U_11
_atom_site_aniso_U_22
_atom_site_aniso_U_33
_atom_site_aniso_U_23
_atom_site_aniso_U_13
_atom_site_aniso_U_12
I001 0.02862(15) 0.02875(16) 0.02900(15) -0.00137(10) 0.000 0.000
I002 0.03142(15) 0.02794(16) 0.03355(16) 0.00296(10) 0.000 0.000
I003 0.03461(16) 0.03276(17) 0.03551(16) 0.000 0.00275(12) 0.000
P1 0.0270(16) 0.0246(9) 0.0280(10) 0.0020(7) -0.0069(13) -0.0051(12)
N1 0.040(2) 0.032(2) 0.037(2) 0.0061(16) 0.000 0.000
N3 0.0253(11) 0.0223(11) 0.0265(11) 0.0051(9) -0.0057(10) 0.0032(9)
C4 0.0201(18) 0.026(2) 0.038(2) 0.0029(17) 0.000 0.000
C2 0.0316(15) 0.0183(13) 0.0458(17) -0.0051(12) -0.0018(14) -0.0015(11)
C3 0.0321(15) 0.0410(17) 0.0234(13) -0.0065(12) -0.0003(12) 0.0015(12)
C1 0.018(2) 0.029(5) 0.030(5) -0.003(3) -0.001(2) 0.000(2)
N2 0.022(5) 0.031(3) 0.027(3) -0.011(2) 0.000(4) 0.004(4)

loop_
_atom_type_symbol
_atom_type_description
_atom_type_scat_dispersion_real
_atom_type_scat_dispersion_imag
_atom_type_scat_source
C C 0.0033 0.0016 'International Tables Vol C Tables 4.2.6.8 and 6.1.1.4'
H H 0.0000 0.0000 'International Tables Vol C Tables 4.2.6.8 and 6.1.1.4'
I I -0.4742 1.8119 'International Tables Vol C Tables 4.2.6.8 and 6.1.1.4'
N N 0.0061 0.0033 'International Tables Vol C Tables 4.2.6.8 and 6.1.1.4'
P P 0.1023 0.0942 'International Tables Vol C Tables 4.2.6.8 and 6.1.1.4'

loop_
_exptl_crystal_face_index_h
_exptl_crystal_face_index_k
_exptl_crystal_face_index_l
_exptl_crystal_face_perp_dist
11 -9 15 0.0803
19 3 6 0.0657
12 14 -9 0.0668
-11 9 -15 0.0897
-18 -1 -8 0.1034
-3 -20 5 0.1539
-9 -1 18 0.1388
7 15 -12 0.0711
9 6 -17 0.0619
5 -17 -11 0.1060
-8 15 11 0.1588
15 11 7 0.0418
11 -5 16 0.0619

loop_
_geom_angle_atom_site_label_1
_geom_angle_atom_site_label_2
_geom_angle_atom_site_label_3
_geom_angle
_geom_angle_site_symmetry_1
_geom_angle_site_symmetry_3
_geom_angle_publ_flag
C2 P1 C1 98.0(3) . . ?
H1C N1 H1D 107.9(18) . . ?
H1C N1 H1E 103.7(18) . . ?
H1D N1 H1E 112(3) . . ?
C4 N3 C2 111.6(2) . . ?
C4 N3 C3 111.1(2) . . ?
C4 N3 H3 104(2) . . ?
C2 N3 C3 111.4(2) . . ?
C2 N3 H3 109(2) . . ?
C3 N3 H3 110(2) . . ?
N3 C4 N3 109.0(3) 4_566 . ?
N3 C4 H4 107.8(19) . . ?
N3 C4 H4 107.8(19) 4_566 4_566 ?
N3 C4 H4 109(2) 4_566 . ?
N3 C4 H4 109(2) . 4_566 ?
H4 C4 H4 114(4) . 4_566 ?
P1 C2 H2A 109.6(18) . . ?
P1 C2 H2B 104.2(18) . . ?
N3 C2 P1 115.2(2) . . ?
N3 C2 H2A 109.3(18) . . ?
N3 C2 H2B 104.7(18) . . ?
N2 C2 P1 12.5(4) . . ?
N2 C2 N3 107.1(5) . . ?
N2 C2 H2A 105.3(19) . . ?
N2 C2 H2B 116.3(19) . . ?
H2A C2 H2B 114(3) . . ?
N3 C3 H3A 105.2(18) . . ?
N3 C3 H3B 108(2) . . ?
N2 C3 N3 107.1(4) 4_566 . ?
N2 C3 H3A 120.0(18) 4_566 . ?
N2 C3 H3B 109(2) 4_566 . ?
H3A C3 H3B 107(3) . . ?
C1 C1 P1 19.24(18) 4_566 . ?
C1 C1 N2 133.5(4) 4_566 4_566 ?
C1 C1 H1A 57(4) 4_566 . ?
C1 C1 H1B 57(4) 4_566 . ?
N2 C1 P1 114.3(5) 4_566 . ?
H1A C1 H1B 95(3) . . ?
C2 N2 C3 117.5(5) . 4_566 ?
C1 N2 C2 110.2(9) 4_566 . ?
C1 N2 C3 109.3(8) 4_566 4_566 ?

loop_
_geom_bond_atom_site_label_1
_geom_bond_atom_site_label_2
_geom_bond_distance
_geom_bond_site_symmetry_2
_geom_bond_publ_flag
P1 C2 1.800(4) . ?
P1 C1 1.847(6) . ?
N1 H1C 1.043(17) . ?
N1 H1D 1.051(18) . ?
N1 H1E 1.062(18) . ?
N3 C4 1.488(3) . ?
N3 C2 1.522(3) . ?
N3 C3 1.527(4) . ?
N3 H3 0.85(3) . ?
C4 H4 0.96(3) . ?
C4 H4 0.96(3) 4_566 ?
C2 N2 1.491(11) . ?
C2 H2A 1.03(3) . ?
C2 H2B 1.02(3) . ?
C3 N2 1.509(12) 4_566 ?
C3 H3A 1.06(3) . ?
C3 H3B 0.98(4) . ?
C1 C1 0.645(9) 4_566 ?
C1 N2 1.478(11) 4_566 ?
C1 H1A 1.13(2) . ?
C1 H1B 1.13(2) . ?

loop_
_geom_torsion_atom_site_label_1
_geom_torsion_atom_site_label_2
_geom_torsion_atom_site_label_3
_geom_torsion_atom_site_label_4
_geom_torsion
_geom_torsion_site_symmetry_1
_geom_torsion_site_symmetry_2
_geom_torsion_site_symmetry_3
_geom_torsion_site_symmetry_4
_geom_torsion_publ_flag
P1 C2 N2 C3 175(3) . . . 4_566 ?
P1 C2 N2 C1 -59(2) . . . 4_566 ?
N3 C2 N2 C3 -52.9(9) . . . 4_566 ?
N3 C2 N2 C1 73.0(6) . . . 4_566 ?
C4 N3 C2 P1 65.9(3) . . . . ?
C4 N3 C2 N2 55.6(5) . . . . ?
C4 N3 C3 N2 -55.5(5) . . . 4_566 ?
C2 P1 C1 C1 130(4) . . . 4_566 ?
C2 P1 C1 N2 -47.1(8) . . . 4_566 ?
C2 N3 C4 N3 -62.59(17) . . . 4_566 ?
C2 N3 C3 N2 69.6(5) . . . 4_566 ?
C3 N3 C4 N3 62.42(16) . . . 4_566 ?
C3 N3 C2 P1 -58.9(3) . . . . ?
C3 N3 C2 N2 -69.2(5) . . . . ?
C1 P1 C2 N3 43.2(3) . . . . ?
C1 P1 C2 N2 95(3) . . . . ?

loop_
_exptl_oxdiff_crystal_face_indexfrac_h
_exptl_oxdiff_crystal_face_indexfrac_k
_exptl_oxdiff_crystal_face_indexfrac_l
_exptl_oxdiff_crystal_face_x
_exptl_oxdiff_crystal_face_y
_exptl_oxdiff_crystal_face_z
10.5537 -8.7042 14.7301 -0.3157 0.7557 0.5738
18.8641 3.3376 5.6948 -0.3693 0.8908 -0.2647
11.8223 13.6361 -9.0377 -0.1123 0.2773 -0.9542
-10.5155 8.7321 -14.7417 0.3152 -0.7544 -0.5758
-18.3646 -1.1964 -7.7858 0.3807 -0.9172 0.1175
-3.0496 -19.5819 4.7200 0.4420 0.1811 0.8786
-9.3011 -0.8815 17.7377 -0.6267 -0.2625 0.7337
6.5979 15.0971 -11.7605 -0.0411 -0.0142 -0.9991
9.0659 5.5742 -17.0215 0.4526 0.1906 -0.8711
5.0217 -16.5755 -10.5452 0.9106 0.3778 0.1677
-7.8488 14.7889 11.3421 -0.8779 -0.4778 -0.0327
15.2077 11.2075 6.8976 -0.6531 0.6169 -0.4392
10.5940 -4.9632 16.2981 -0.4931 0.7182 0.4909
